data_2004187
loop_
_publ_author_name
'Bryan, C. D.'
'Scott, S.'
'Cordes, A. W.'
'Folkert, S. L.'
'Hester, C.'
'Collier, H.'

_publ_section_title
;
 4,4'-Dinitro-2,2'-biimidazole Dimethylformamide Solvate
;
_journal_issue 11
_journal_name_full 'Acta Crystallographica Section C'
_journal_page_first 2300
_journal_page_last 2301
_journal_paper_doi 10.1107/S0108270195004525
_journal_volume 51
_journal_year 1995
_chemical_formula_moiety 'C6 H4 N6 O4, 2C3 H7 N O'
_chemical_formula_sum 'C12 H18 N8 O6'
_chemical_formula_weight 370.32
_chemical_name_systematic
;
 4,4'-dinitro-2,2'-biimidazole
;
_space_group_IT_number 14
_symmetry_cell_setting monoclinic
_symmetry_space_group_name_Hall '-P 2yn'
_symmetry_space_group_name_H-M 'P 1 21/n 1'
_cell_angle_alpha 90.0
_cell_angle_beta 92.88(6)
_cell_angle_gamma 90.0
_cell_formula_units_Z 2
_cell_length_a 6.336(4)
_cell_length_b 7.986(5)
_cell_length_c 17.602(9)
_cell_measurement_reflns_used 25
_cell_measurement_temperature 293
_cell_measurement_theta_max 9.50
_cell_measurement_theta_min 7.50
_cell_volume 889.5(9)
_computing_cell_refinement 'CAD-4-PC (Enraf-Nonius, 1993)'
_computing_data_collection 'CAD-4-PC (Enraf-Nonius, 1993)'
_computing_data_reduction
;
 NRCVAX (Gabe, Le Page, Charland, Lee & White, 1989)
;
_computing_molecular_graphics NRCVAX
_computing_publication_material NRCVAX
_computing_structure_refinement NRCVAX
_computing_structure_solution NRCVAX
_diffrn_ambient_temperature 293
_diffrn_measurement_device 'Enraf-Nonius CAD-4'
_diffrn_measurement_method \q/2\q
_diffrn_radiation_monochromator graphite
_diffrn_radiation_source 'xray tube'
_diffrn_radiation_type MoK\a
_diffrn_radiation_wavelength 0.7107
_diffrn_reflns_av_R_equivalents 0.013
_diffrn_reflns_limit_h_max 8
_diffrn_reflns_limit_h_min -8
_diffrn_reflns_limit_k_max 10
_diffrn_reflns_limit_k_min 0
_diffrn_reflns_limit_l_max 22
_diffrn_reflns_limit_l_min 0
_diffrn_reflns_number 2106
_diffrn_reflns_theta_max 26.90
_diffrn_reflns_theta_min 2.00
_diffrn_standards_decay_% 0.7
_diffrn_standards_interval_time 60
_diffrn_standards_number 3
_exptl_absorpt_coefficient_mu 0.11
_exptl_absorpt_correction_T_max 0.9994
_exptl_absorpt_correction_T_min 0.9394
_exptl_absorpt_correction_type 'empirical via \y scans'
_exptl_crystal_colour yellow
_exptl_crystal_density_diffrn 1.383
_exptl_crystal_description block
_exptl_crystal_F_000 388.21
_exptl_crystal_size_max 0.68
_exptl_crystal_size_mid 0.40
_exptl_crystal_size_min 0.16
_refine_diff_density_max 0.20
_refine_diff_density_min -0.28
_refine_ls_extinction_method none
_refine_ls_goodness_of_fit_obs 1.07
_refine_ls_hydrogen_treatment noref
_refine_ls_matrix_type full
_refine_ls_number_parameters 118
_refine_ls_number_reflns 823
_refine_ls_R_factor_all 0.14
_refine_ls_R_factor_obs 0.051
_refine_ls_shift/esd_max 0.000
_refine_ls_structure_factor_coef F
_refine_ls_weighting_details 'w = 1/[\s^2^(F) + 0.0025F^2^]'
_refine_ls_weighting_scheme calc
_refine_ls_wR_factor_all 0.087
_refine_ls_wR_factor_obs 0.067
_reflns_number_observed 823
_reflns_number_total 1931
_reflns_observed_criterion 'Inet > 3.0\s(Inet)'
_cod_data_source_file sz1034.cif
_cod_data_source_block sz1034
_cod_depositor_comments
;
The following automatic conversions were performed:
'_symmetry_cell_setting' value 'Monoclinic' changed to 'monoclinic'
according to '/home/saulius/struct/CIF-dictionaries/cif_core.dic'
dictionary named 'cif_core.dic' version 2.4.1 from 2010-06-29.

Automatic conversion script
Id: cif_fix_enum 1527 2010-12-29 10:47:43Z saulius 

The following automatic conversions were performed:

'_symmetry_cell_setting' value 'Monoclinic' changed to 'monoclinic'
according to /home/saulius/struct/CIF-dictionaries/cif_core.dic
dictionary named 'cif_core.dic' version 2.4.1 from 2010-06-29.

Automatic conversion script
Id: cif_fix_values 1715 2011-07-08 13:25:40Z adriana 

The following automatic conversions were performed:

'_refine_ls_weighting_scheme' value 'w = 1/[\s^2^(F) + 0.0025F^2^]'
was changed to 'calc'. New tag '_refine_ls_weighting_details' was
created. The value of the new tag was set to 'w = 1/[\s^2^(F) +
0.0025F^2^]'.

Automatic conversion script
Id: cif_fix_values 3143 2015-03-26 13:38:13Z robertas 
;
_cod_original_sg_symbol_H-M 'P 21/n'
_cod_database_code 2004187

loop_
_symmetry_equiv_pos_as_xyz
x,y,z
-x,-y,-z
1/2-x,1/2+y,1/2-z
1/2+x,1/2-y,1/2+z

loop_
_atom_site_aniso_label
_atom_site_aniso_U_11
_atom_site_aniso_U_22
_atom_site_aniso_U_33
_atom_site_aniso_U_12
_atom_site_aniso_U_13
_atom_site_aniso_U_23
_atom_site_aniso_type_symbol
O1 0.062(2) 0.071(2) 0.069(2) 0.0094(17) 0.0308(17) 0.0134(18) O
O2 0.0542(19) 0.060(2) 0.092(2) 0.0206(16) 0.0210(17) 0.0011(17) O
O3 0.061(2) 0.0599(18) 0.077(2) 0.0015(16) 0.0285(17) 0.0141(16) O
N1 0.0444(19) 0.0387(17) 0.0534(19) 0.0013(16) 0.0150(16) 0.0062(16) N
N2 0.0407(18) 0.0399(18) 0.0455(18) 0.0051(15) 0.0109(16) 0.0040(15) N
N3 0.047(2) 0.047(2) 0.0476(19) 0.0087(18) 0.0120(16) -0.0026(18) N
N4 0.054(2) 0.060(2) 0.0480(19) -0.0052(18) 0.0108(18) 0.0112(18) N
C1 0.036(2) 0.041(2) 0.0372(19) -0.0013(17) 0.0046(18) 0.0019(17) C
C2 0.040(2) 0.045(2) 0.039(2) 0.0020(19) 0.0092(18) -0.0034(18) C
C3 0.044(2) 0.038(2) 0.056(2) 0.0070(19) 0.001(2) 0.001(2) C
C4 0.050(3) 0.052(3) 0.045(2) -0.003(2) 0.007(2) 0.007(2) C
C5 0.078(4) 0.117(5) 0.100(4) 0.015(3) 0.047(3) 0.024(4) C
C6 0.085(4) 0.089(4) 0.071(3) -0.013(3) 0.006(3) 0.034(3) C

loop_
_atom_site_label
_atom_site_fract_x
_atom_site_fract_y
_atom_site_fract_z
_atom_site_U_iso_or_equiv
_atom_site_thermal_displace_type
_atom_site_type_symbol
O1 0.3970(5) 0.5842(4) 0.12462(17) 0.0663(19) Uij O
O2 0.3624(5) 0.8306(4) 0.07665(18) 0.0682(19) Uij O
O3 1.1612(5) 0.8732(3) -0.12086(17) 0.0651(18) Uij O
N1 0.9182(5) 0.7181(4) -0.02070(16) 0.0451(17) Uij N
N2 0.7577(5) 0.5309(4) 0.04994(16) 0.0417(17) Uij N
N3 0.4570(5) 0.6983(5) 0.08543(17) 0.0470(18) Uij N
N4 1.4373(6) 0.8844(4) -0.19648(19) 0.054(2) Uij N
C1 0.9185(6) 0.5601(4) 0.0077(2) 0.038(2) Uij C
C2 0.6497(6) 0.6778(5) 0.04699(19) 0.041(2) Uij C
C3 0.7445(6) 0.7955(5) 0.0046(2) 0.046(2) Uij C
C4 1.3316(7) 0.8211(5) -0.1409(2) 0.049(2) Uij C
C5 1.6414(9) 0.8150(8) -0.2148(3) 0.097(4) Uij C
C6 1.3567(8) 1.0271(7) -0.2393(3) 0.082(3) Uij C
H1 1.021 0.792 -0.051 0.048 Uiso H
H2 0.699 0.907 -0.005 0.0558 Uiso H
H3 1.391 0.727 -0.115 0.0588 Uiso H
H4 1.650 0.786 -0.267 0.1084 Uiso H
H5 1.667 0.718 -0.184 0.1077 Uiso H
H6 1.749 0.895 -0.201 0.1077 Uiso H
H7 1.446 1.122 -0.237 0.0914 Uiso H
H8 1.222 1.055 -0.221 0.0912 Uiso H
H9 1.340 0.992 -0.291 0.0912 Uiso H

loop_
_atom_type_symbol
_atom_type_description
_atom_type_scat_dispersion_real
_atom_type_scat_dispersion_imag
_atom_type_scat_source
O O 0.008 0.006 'International Tables Vol. IV Table 2.2B'
N N 0.004 0.003 'International Tables Vol. IV Table 2.2B'
C C 0.002 0.002 'International Tables Vol. IV Table 2.2B'
H H 0.000 0.000 'International Tables Vol. IV Table 2.2B'

loop_
_geom_angle_atom_site_label_1
_geom_angle_atom_site_label_2
_geom_angle_atom_site_label_3
_geom_angle
_geom_angle_publ_flag
C1 N1 C3 106.8(3) yes
C1 N2 C2 103.2(3) yes
O1 N3 O2 123.7(3) yes
O1 N3 C2 118.7(3) yes
O2 N3 C2 117.6(3) yes
C4 N4 C5 120.7(4) yes
C4 N4 C6 120.8(4) yes
C5 N4 C6 118.6(4) yes
N1 C1 N2 112.8(3) yes
N1 C1 C1' 122.4(3) yes
N2 C1 C1' 124.8(3) yes
N2 C2 N3 121.3(3) yes
N2 C2 C3 112.5(3) yes
N3 C2 C3 126.2(3) yes
N1 C3 C2 104.7(3) yes
O3 C4 N4 125.0(4) yes
O3 H1 N1 163.2(11) no
C1 N1 H1 136.4(8) yes
C3 N1 H1 116.5(8) yes
C4 O3 H1 125.8(5) yes

loop_
_geom_bond_atom_site_label_1
_geom_bond_atom_site_label_2
_geom_bond_distance
_geom_bond_publ_flag
O1 N3 1.215(5) yes
O2 N3 1.221(5) yes
O3 N1 2.699(4) no
O3 C4 1.225(5) yes
O3 H1 1.681 no
N1 C1 1.357(5) yes
N1 C3 1.357(5) yes
N1 H1 1.047 no
N2 C1 1.312(5) yes
N2 C2 1.358(5) yes
N3 C2 1.435(5) yes
N4 C4 1.314(5) yes
N4 C5 1.458(6) yes
N4 C6 1.446(6) yes
C1 C1' 1.446(7) yes
C2 C3 1.358(5) yes
